data_7022886
loop_
_publ_author_name
'Johnson, Magnus T.'
'D\<zoli\'c, Zoran'
'Cetina, Mario'
'Lahtinen, Manu'
'Ahlquist, M\%arten S G'
'Rissanen, Kari'
'\"Ohrstr\"om, Lars'
'Wendt, Ola F.'

_publ_section_title
;
 Preparation of potentially porous, chiral organometallic materials
 through spontaneous resolution of pincer palladium conformers.
;
_journal_issue 23
_journal_name_full 'Dalton transactions (Cambridge, England : 2003)'
_journal_page_first 8484
_journal_page_last 8491
_journal_paper_doi 10.1039/c3dt50190f
_journal_volume 42
_journal_year 2013
_chemical_compound_source 'synthesis as described'
_chemical_formula_moiety 'C24 H43 Cl P2 Pd'
_chemical_formula_sum 'C24 H43 Cl P2 Pd'
_chemical_formula_weight 535.37
_chemical_name_systematic
;
?
;
_space_group_IT_number 178
_symmetry_cell_setting hexagonal
_symmetry_Int_Tables_number 178
_symmetry_space_group_name_Hall 'P 61 2 (0 0 5)'
_symmetry_space_group_name_H-M 'P 61 2 2'
_atom_sites_solution_hydrogens geom
_atom_sites_solution_primary direct
_atom_sites_solution_secondary difmap
_audit_creation_date 2010-09-24T19:52:20-00:00
_audit_creation_method 'WinGX routine CIF_UPDATE'
_cell_angle_alpha 90
_cell_angle_beta 90
_cell_angle_gamma 120
_cell_formula_units_Z 6
_cell_length_a 16.3660(2)
_cell_length_b 16.3660(2)
_cell_length_c 19.1996(3)
_cell_measurement_reflns_used 7143
_cell_measurement_temperature 123.0(1)
_cell_measurement_theta_max 28.283
_cell_measurement_theta_min 0.407
_cell_volume 4453.57(10)
_computing_cell_refinement 'HKL Scalepack (Otwinowski & Minor, 1997)'
_computing_data_collection 'COLLECT (Hooft, 1998)'
_computing_data_reduction 'HKL Denzo and Scalepack (Otwinowski & Minor, 1997)'
_computing_molecular_graphics 'MERCURY (Macrae et al., 2006)'
_computing_publication_material 'WinGX publication routines (Farrugia, 1999)'
_computing_structure_refinement 'SHELXL-97 (Sheldrick, 2008)'
_computing_structure_solution 'SIR2002 (Burla et al., 2003)'
_diffrn_ambient_temperature 123.0(1)
_diffrn_detector 'CCD plate'
_diffrn_detector_area_resol_mean 9
_diffrn_measured_fraction_theta_full 0.994
_diffrn_measured_fraction_theta_max 0.994
_diffrn_measurement_device '95mm CCD camera on \k-goniostat'
_diffrn_measurement_device_type 'Bruker-Nonius Kappa Apex II Diffractometer'
_diffrn_measurement_method 'CCD rotation images, thick slices'
_diffrn_radiation_monochromator 'horizonally mounted graphite crystal'
_diffrn_radiation_probe x-ray
_diffrn_radiation_type MoK\a
_diffrn_radiation_wavelength 0.71073
_diffrn_reflns_av_R_equivalents 0.0592
_diffrn_reflns_av_unetI/netI 0.0349
_diffrn_reflns_limit_h_max 19
_diffrn_reflns_limit_h_min -13
_diffrn_reflns_limit_k_max 16
_diffrn_reflns_limit_k_min -19
_diffrn_reflns_limit_l_max 17
_diffrn_reflns_limit_l_min -22
_diffrn_reflns_number 19539
_diffrn_reflns_theta_full 25
_diffrn_reflns_theta_max 25
_diffrn_reflns_theta_min 3.57
_diffrn_source 'Enraf Nonius FR590'
_exptl_absorpt_coefficient_mu 0.830
_exptl_absorpt_correction_T_max 0.7457
_exptl_absorpt_correction_T_min 0.5457
_exptl_absorpt_correction_type multi-scan
_exptl_absorpt_process_details
;
Sheldrick, G. M. SADABS 2008/2; University of G\"ottingen: G\"ottingen,
Germany, 2008.
;
_exptl_crystal_colour colourless
_exptl_crystal_density_diffrn 1.198
_exptl_crystal_density_method 'not measured'
_exptl_crystal_description block
_exptl_crystal_F_000 1680
_exptl_crystal_size_max 0.25
_exptl_crystal_size_mid 0.25
_exptl_crystal_size_min 0.20
_refine_diff_density_max 0.501
_refine_diff_density_min -0.463
_refine_diff_density_rms 0.084
_refine_ls_abs_structure_details 'Flack H D (1983), Acta Cryst. A39, 876-881'
_refine_ls_abs_structure_Flack 0.08(5)
_refine_ls_extinction_method none
_refine_ls_goodness_of_fit_ref 1.001
_refine_ls_hydrogen_treatment constr
_refine_ls_matrix_type full
_refine_ls_number_parameters 135
_refine_ls_number_reflns 2616
_refine_ls_number_restraints 0
_refine_ls_restrained_S_all 1.001
_refine_ls_R_factor_all 0.0378
_refine_ls_R_factor_gt 0.0326
_refine_ls_shift/su_max 0.001
_refine_ls_shift/su_mean 0
_refine_ls_structure_factor_coef Fsqd
_refine_ls_weighting_details 'calc w=1/[\s^2^(Fo^2^)+(0.0717P)^2^+4.5558P] where P=(Fo^2^+2Fc^2^)/3'
_refine_ls_weighting_scheme calc
_refine_ls_wR_factor_gt 0.1013
_refine_ls_wR_factor_ref 0.1054
_reflns_number_gt 2394
_reflns_number_total 2616
_reflns_threshold_expression >2\s(I)
_cod_data_source_file c3dt50190f.txt
_cod_data_source_block 4.PE_C
_cod_original_cell_volume 4453.56(10)
_cod_original_sg_symbol_Hall 'P 61 2 (00-1)'
_cod_database_code 7022886

loop_
_symmetry_equiv_pos_as_xyz
'x, y, z'
'-x, -y, z+1/2'
'-y, x-y, z+1/3'
'-x+y, -x, z+2/3'
'x-y, x, z+1/6'
'y, -x+y, z+5/6'
'x-y, -y, -z'
'-x, -x+y, -z+2/3'
'y, x, -z+1/3'
'-y, -x, -z+5/6'
'x, x-y, -z+1/6'
'-x+y, y, -z+1/2'

loop_
_atom_site_label
_atom_site_type_symbol
_atom_site_fract_x
_atom_site_fract_y
_atom_site_fract_z
_atom_site_U_iso_or_equiv
_atom_site_adp_type
_atom_site_occupancy
_atom_site_symmetry_multiplicity
_atom_site_calc_flag
_atom_site_refinement_flags
Pd1 Pd 0.584838(16) 0.16968(3) 0.25 0.02538(16) Uani 1 2 d S
Cl1 Cl 0.49962(5) -0.00076(11) 0.25 0.0370(4) Uani 1 2 d S
P1 P 0.72409(8) 0.19162(8) 0.20297(6) 0.0252(3) Uani 1 1 d .
C1 C 0.6563(2) 0.3125(4) 0.25 0.0295(13) Uani 1 2 d S
C2 C 0.7388(3) 0.3634(3) 0.2107(2) 0.0290(9) Uani 1 1 d .
C3 C 0.7890(4) 0.4622(3) 0.2120(2) 0.0310(10) Uani 1 1 d .
H3 H 0.8463 0.4957 0.1866 0.037 Uiso 1 1 calc R
C4 C 0.7555(2) 0.5110(4) 0.25 0.0347(15) Uani 1 2 d S
H4 H 0.789 0.5781 0.25 0.042 Uiso 1 2 calc SR
C5 C 0.7754(3) 0.3113(3) 0.1676(2) 0.0298(10) Uani 1 1 d .
H5A H 0.8451 0.3439 0.1701 0.036 Uiso 1 1 calc R
H5B H 0.7567 0.309 0.1183 0.036 Uiso 1 1 calc R
C6 C 0.7182(3) 0.1176(3) 0.1269(2) 0.0316(10) Uani 1 1 d .
C7 C 0.6335(3) 0.1057(4) 0.0830(3) 0.0385(10) Uani 1 1 d .
H7A H 0.6442 0.1679 0.0692 0.058 Uiso 1 1 calc R
H7B H 0.5757 0.0732 0.1108 0.058 Uiso 1 1 calc R
H7C H 0.627 0.0683 0.0413 0.058 Uiso 1 1 calc R
C8 C 0.6979(4) 0.0187(3) 0.1496(3) 0.0388(12) Uani 1 1 d .
H8A H 0.6819 -0.0222 0.1086 0.058 Uiso 1 1 calc R
H8B H 0.6448 -0.0083 0.1823 0.058 Uiso 1 1 calc R
H8C H 0.7539 0.0239 0.1723 0.058 Uiso 1 1 calc R
C9 C 0.8072(3) 0.1637(3) 0.0816(2) 0.0353(10) Uani 1 1 d .
H9A H 0.7981 0.1239 0.0409 0.053 Uiso 1 1 calc R
H9B H 0.8611 0.1708 0.1087 0.053 Uiso 1 1 calc R
H9C H 0.8195 0.2259 0.0662 0.053 Uiso 1 1 calc R
C10 C 0.8089(4) 0.1987(4) 0.2718(2) 0.0318(10) Uani 1 1 d .
C11 C 0.8290(4) 0.2816(4) 0.3202(3) 0.0433(13) Uani 1 1 d .
H11A H 0.87 0.2844 0.3585 0.065 Uiso 1 1 calc R
H11B H 0.7694 0.2726 0.3392 0.065 Uiso 1 1 calc R
H11C H 0.8604 0.3407 0.2938 0.065 Uiso 1 1 calc R
C12 C 0.7608(4) 0.1075(4) 0.3152(3) 0.0402(12) Uani 1 1 d .
H12A H 0.8013 0.1132 0.3547 0.06 Uiso 1 1 calc R
H12B H 0.7503 0.054 0.2861 0.06 Uiso 1 1 calc R
H12C H 0.7001 0.0973 0.3326 0.06 Uiso 1 1 calc R
C13 C 0.9025(4) 0.2136(4) 0.2421(3) 0.0446(13) Uani 1 1 d .
H13A H 0.9316 0.2705 0.2131 0.067 Uiso 1 1 calc R
H13B H 0.8906 0.1589 0.2138 0.067 Uiso 1 1 calc R
H13C H 0.9452 0.2209 0.2804 0.067 Uiso 1 1 calc R

loop_
_atom_site_aniso_label
_atom_site_aniso_U_11
_atom_site_aniso_U_22
_atom_site_aniso_U_33
_atom_site_aniso_U_23
_atom_site_aniso_U_13
_atom_site_aniso_U_12
Pd1 0.0295(2) 0.0209(3) 0.0230(2) 0 0.00405(18) 0.01043(13)
Cl1 0.0385(7) 0.0222(7) 0.0450(10) 0 0.0130(7) 0.0111(4)
P1 0.0285(6) 0.0237(6) 0.0200(5) 0.0015(4) 0.0031(5) 0.0105(5)
C1 0.035(2) 0.023(3) 0.027(3) 0 -0.005(2) 0.0115(15)
C2 0.039(3) 0.026(2) 0.0187(19) 0.0026(18) -0.0004(18) 0.014(2)
C3 0.034(3) 0.027(2) 0.025(2) 0.004(2) -0.001(2) 0.010(2)
C4 0.047(3) 0.022(3) 0.027(3) 0 -0.004(3) 0.0112(16)
C5 0.032(2) 0.027(2) 0.026(2) 0.0075(19) 0.008(2) 0.012(2)
C6 0.037(3) 0.032(2) 0.025(2) -0.0013(19) 0.001(2) 0.017(2)
C7 0.044(3) 0.044(3) 0.029(2) -0.006(3) -0.002(3) 0.023(2)
C8 0.046(3) 0.028(3) 0.040(3) -0.001(2) 0.011(2) 0.017(2)
C9 0.042(3) 0.042(3) 0.023(2) 0.003(2) 0.012(2) 0.021(2)
C10 0.032(3) 0.037(3) 0.021(2) 0.0015(19) -0.0005(19) 0.013(2)
C11 0.052(3) 0.043(3) 0.027(2) 0.001(2) -0.008(2) 0.018(3)
C12 0.049(3) 0.047(3) 0.028(2) 0.008(2) 0.000(2) 0.027(3)
C13 0.038(3) 0.059(3) 0.034(3) 0.004(3) -0.001(2) 0.023(3)

loop_
_atom_type_symbol
_atom_type_description
_atom_type_scat_dispersion_real
_atom_type_scat_dispersion_imag
_atom_type_scat_source
C C 0.0033 0.0016 'International Tables Vol C Tables 4.2.6.8 and 6.1.1.4'
H H 0 0 'International Tables Vol C Tables 4.2.6.8 and 6.1.1.4'
P P 0.1023 0.0942 'International Tables Vol C Tables 4.2.6.8 and 6.1.1.4'
Cl Cl 0.1484 0.1585 'International Tables Vol C Tables 4.2.6.8 and 6.1.1.4'
Pd Pd -0.9988 1.0072 'International Tables Vol C Tables 4.2.6.8 and 6.1.1.4'

loop_
_geom_angle_atom_site_label_1
_geom_angle_atom_site_label_2
_geom_angle_atom_site_label_3
_geom_angle
_geom_angle_site_symmetry_1
_geom_angle_site_symmetry_3
C1 Pd1 P1 82.23(12) . .
C1 Pd1 P1 82.23(12) . 12_655
P1 Pd1 P1 164.50(6) . 12_655
C1 Pd1 Cl1 180.00(3) . .
P1 Pd1 Cl1 97.75(3) . .
P1 Pd1 Cl1 97.75(3) 12_655 .
C5 P1 C6 104.6(2) . .
C5 P1 C10 105.4(2) . .
C6 P1 C10 112.7(2) . .
C5 P1 Pd1 101.54(16) . .
C6 P1 Pd1 118.59(16) . .
C10 P1 Pd1 112.12(14) . .
C2 C1 C2 118.0(6) . 12_655
C2 C1 Pd1 121.0(3) . .
C2 C1 Pd1 121.0(3) 12_655 .
C1 C2 C3 120.8(4) . .
C1 C2 C5 119.8(4) . .
C3 C2 C5 119.4(4) . .
C4 C3 C2 120.2(5) . .
C4 C3 H3 119.9 . .
C2 C3 H3 119.9 . .
C3 C4 C3 119.9(6) . 12_655
C3 C4 H4 120.1 . .
C3 C4 H4 120.1 12_655 .
C2 C5 P1 107.5(3) . .
C2 C5 H5A 110.2 . .
P1 C5 H5A 110.2 . .
C2 C5 H5B 110.2 . .
P1 C5 H5B 110.2 . .
H5A C5 H5B 108.5 . .
C9 C6 C8 109.3(4) . .
C9 C6 C7 108.9(4) . .
C8 C6 C7 108.1(4) . .
C9 C6 P1 113.3(3) . .
C8 C6 P1 111.9(3) . .
C7 C6 P1 105.0(3) . .
C6 C7 H7A 109.5 . .
C6 C7 H7B 109.5 . .
H7A C7 H7B 109.5 . .
C6 C7 H7C 109.5 . .
H7A C7 H7C 109.5 . .
H7B C7 H7C 109.5 . .
C6 C8 H8A 109.5 . .
C6 C8 H8B 109.5 . .
H8A C8 H8B 109.5 . .
C6 C8 H8C 109.5 . .
H8A C8 H8C 109.5 . .
H8B C8 H8C 109.5 . .
C6 C9 H9A 109.5 . .
C6 C9 H9B 109.5 . .
H9A C9 H9B 109.5 . .
C6 C9 H9C 109.5 . .
H9A C9 H9C 109.5 . .
H9B C9 H9C 109.5 . .
C13 C10 C12 110.0(4) . .
C13 C10 C11 109.2(4) . .
C12 C10 C11 108.0(4) . .
C13 C10 P1 113.3(3) . .
C12 C10 P1 108.5(4) . .
C11 C10 P1 107.7(3) . .
C10 C11 H11A 109.5 . .
C10 C11 H11B 109.5 . .
H11A C11 H11B 109.5 . .
C10 C11 H11C 109.5 . .
H11A C11 H11C 109.5 . .
H11B C11 H11C 109.5 . .
C10 C12 H12A 109.5 . .
C10 C12 H12B 109.5 . .
H12A C12 H12B 109.5 . .
C10 C12 H12C 109.5 . .
H12A C12 H12C 109.5 . .
H12B C12 H12C 109.5 . .
C10 C13 H13A 109.5 . .
C10 C13 H13B 109.5 . .
H13A C13 H13B 109.5 . .
C10 C13 H13C 109.5 . .
H13A C13 H13C 109.5 . .
H13B C13 H13C 109.5 . .

loop_
_geom_bond_atom_site_label_1
_geom_bond_atom_site_label_2
_geom_bond_distance
_geom_bond_site_symmetry_2
Pd1 C1 2.025(6) .
Pd1 P1 2.3065(12) .
Pd1 P1 2.3065(12) 12_655
Pd1 Cl1 2.4157(16) .
P1 C5 1.833(4) .
P1 C6 1.870(5) .
P1 C10 1.878(4) .
C1 C2 1.400(5) .
C1 C2 1.400(5) 12_655
C2 C3 1.400(7) .
C2 C5 1.510(6) .
C3 C4 1.382(6) .
C3 H3 0.95 .
C4 C3 1.382(6) 12_655
C4 H4 0.95 .
C5 H5A 0.99 .
C5 H5B 0.99 .
C6 C9 1.533(6) .
C6 C8 1.542(7) .
C6 C7 1.549(7) .
C7 H7A 0.98 .
C7 H7B 0.98 .
C7 H7C 0.98 .
C8 H8A 0.98 .
C8 H8B 0.98 .
C8 H8C 0.98 .
C9 H9A 0.98 .
C9 H9B 0.98 .
C9 H9C 0.98 .
C10 C13 1.536(7) .
C10 C12 1.538(7) .
C10 C11 1.539(7) .
C11 H11A 0.98 .
C11 H11B 0.98 .
C11 H11C 0.98 .
C12 H12A 0.98 .
C12 H12B 0.98 .
C12 H12C 0.98 .
C13 H13A 0.98 .
C13 H13B 0.98 .
C13 H13C 0.98 .

loop_
_geom_torsion_atom_site_label_1
_geom_torsion_atom_site_label_2
_geom_torsion_atom_site_label_3
_geom_torsion_atom_site_label_4
_geom_torsion
_geom_torsion_site_symmetry_1
_geom_torsion_site_symmetry_4
C1 Pd1 P1 C5 -22.23(16) . .
P1 Pd1 P1 C5 -22.23(16) 12_655 .
Cl1 Pd1 P1 C5 157.77(16) . .
C1 Pd1 P1 C6 -136.01(18) . .
P1 Pd1 P1 C6 -136.01(18) 12_655 .
Cl1 Pd1 P1 C6 43.99(18) . .
C1 Pd1 P1 C10 89.85(18) . .
P1 Pd1 P1 C10 89.85(18) 12_655 .
Cl1 Pd1 P1 C10 -90.15(18) . .
P1 Pd1 C1 C2 15.7(2) . .
P1 Pd1 C1 C2 -164.3(2) 12_655 .
P1 Pd1 C1 C2 -164.3(2) . 12_655
P1 Pd1 C1 C2 15.7(2) 12_655 12_655
C2 C1 C2 C3 1.3(3) 12_655 .
Pd1 C1 C2 C3 -178.7(3) . .
C2 C1 C2 C5 180.0(4) 12_655 .
Pd1 C1 C2 C5 0.0(4) . .
C1 C2 C3 C4 -2.7(6) . .
C5 C2 C3 C4 178.7(3) . .
C2 C3 C4 C3 1.3(3) . 12_655
C1 C2 C5 P1 -20.6(5) . .
C3 C2 C5 P1 158.0(4) . .
C6 P1 C5 C2 151.6(3) . .
C10 P1 C5 C2 -89.3(3) . .
Pd1 P1 C5 C2 27.7(3) . .
C5 P1 C6 C9 42.9(4) . .
C10 P1 C6 C9 -71.1(4) . .
Pd1 P1 C6 C9 155.1(3) . .
C5 P1 C6 C8 167.1(4) . .
C10 P1 C6 C8 53.1(4) . .
Pd1 P1 C6 C8 -80.7(4) . .
C5 P1 C6 C7 -75.8(4) . .
C10 P1 C6 C7 170.2(3) . .
Pd1 P1 C6 C7 36.3(4) . .
C5 P1 C10 C13 -70.2(4) . .
C6 P1 C10 C13 43.3(5) . .
Pd1 P1 C10 C13 -179.8(3) . .
C5 P1 C10 C12 167.3(3) . .
C6 P1 C10 C12 -79.2(4) . .
Pd1 P1 C10 C12 57.7(3) . .
C5 P1 C10 C11 50.7(4) . .
C6 P1 C10 C11 164.1(3) . .
Pd1 P1 C10 C11 -59.0(4) . .
